data_4501230
loop_
_publ_author_name
'Shin, Kyung-Soon'
'Brezgunova, Mariya'
'Jeannin, Olivier'
'Roisnel, Thierry'
'Camerel, Franck'
'Auban-Senzier, Pascale'
'Fourmigu\'e, Marc'

_publ_section_title
;
 Strong Iodine&#x00B7;&#x00B7;&#x00B7;Oxygen Interactions in Molecular
 Conductors Incorporating Sulfonate Anions
;
_journal_issue 12
_journal_name_full 'Crystal Growth &amp; Design'
_journal_page_first 5337
_journal_paper_doi 10.1021/cg200934r
_journal_volume 11
_journal_year 2011
_chemical_formula_moiety 'C8 H4 I2 S6, C14 H8 O6 S2, 4(C8 H4 I2 S6)'
_chemical_formula_sum 'C54 H28 I10 O6 S32'
_chemical_formula_weight 3067.68
_chemical_name_common '(EDT-TTFI2)4,2,6-anthracene bis(sulfonate)'
_chemical_name_systematic
;
 ?
;
_space_group_IT_number 2
_symmetry_cell_setting triclinic
_symmetry_space_group_name_Hall '-P 1'
_symmetry_space_group_name_H-M 'P -1'
_atom_sites_solution_hydrogens geom
_atom_sites_solution_primary direct
_atom_sites_solution_secondary difmap
_audit_creation_method SHELXL-97
_cell_angle_alpha 69.717(2)
_cell_angle_beta 87.867(2)
_cell_angle_gamma 79.992(2)
_cell_formula_units_Z 1
_cell_length_a 8.2897(5)
_cell_length_b 16.5934(10)
_cell_length_c 17.3822(9)
_cell_measurement_reflns_used 4383
_cell_measurement_temperature 100(2)
_cell_measurement_theta_max 27.45
_cell_measurement_theta_min 2.50
_cell_volume 2207.9(2)
_computing_cell_refinement 'Bruker SMART, 2006'
_computing_data_collection 'Bruker SMART, 2006'
_computing_data_reduction 'Bruker SAINT, 2006'
_computing_molecular_graphics 'Ortep-3 for Windows (Farrugia, 1997)'
_computing_publication_material 'WinGX publication routines (Farrugia, 1999)'
_computing_structure_refinement 'SHELXL-97 (Sheldrick, 1997)'
_computing_structure_solution 'SIR97 (Altomare et al., 1999)'
_diffrn_ambient_temperature 100(2)
_diffrn_detector 'CCD plate'
_diffrn_measured_fraction_theta_full 0.989
_diffrn_measured_fraction_theta_max 0.989
_diffrn_measurement_device_type 'APEXII, Bruker-AXS'
_diffrn_measurement_method 'CCD rotation images, thin slices'
_diffrn_radiation_monochromator graphite
_diffrn_radiation_source 'fine-focus sealed tube'
_diffrn_radiation_type MoK\a
_diffrn_radiation_wavelength 0.71073
_diffrn_reflns_av_R_equivalents 0.0432
_diffrn_reflns_av_sigmaI/netI 0.0577
_diffrn_reflns_limit_h_max 10
_diffrn_reflns_limit_h_min -10
_diffrn_reflns_limit_k_max 21
_diffrn_reflns_limit_k_min -21
_diffrn_reflns_limit_l_max 22
_diffrn_reflns_limit_l_min -22
_diffrn_reflns_number 24995
_diffrn_reflns_theta_full 27.58
_diffrn_reflns_theta_max 27.58
_diffrn_reflns_theta_min 1.25
_exptl_absorpt_coefficient_mu 4.310
_exptl_absorpt_correction_T_max 0.842
_exptl_absorpt_correction_T_min 0.668
_exptl_absorpt_correction_type multi-scan
_exptl_absorpt_process_details
;
  [Sheldrick, G.M. (2002). SADABS Bruker AXS Inc., Madison, Wisconsin, USA]
;
_exptl_crystal_colour black
_exptl_crystal_density_diffrn 2.307
_exptl_crystal_density_method 'not measured'
_exptl_crystal_description prism
_exptl_crystal_F_000 1442
_exptl_crystal_size_max 0.11
_exptl_crystal_size_mid 0.08
_exptl_crystal_size_min 0.04
_platon_squeeze_details ' ?'
_refine_diff_density_max 2.405
_refine_diff_density_min -1.440
_refine_diff_density_rms 0.256
_refine_ls_extinction_method none
_refine_ls_goodness_of_fit_ref 1.104
_refine_ls_hydrogen_treatment constr
_refine_ls_matrix_type full
_refine_ls_number_parameters 516
_refine_ls_number_reflns 10123
_refine_ls_number_restraints 0
_refine_ls_restrained_S_all 1.104
_refine_ls_R_factor_all 0.0698
_refine_ls_R_factor_gt 0.0500
_refine_ls_shift/su_max 0.009
_refine_ls_shift/su_mean 0.000
_refine_ls_structure_factor_coef Fsqd
_refine_ls_weighting_details 'calc w=1/[\s^2^(Fo^2^)+(0.0456P)^2^+18.0611P] where P=(Fo^2^+2Fc^2^)/3'
_refine_ls_weighting_scheme calc
_refine_ls_wR_factor_gt 0.1356
_refine_ls_wR_factor_ref 0.1450
_reflns_number_gt 7224
_reflns_number_total 10123
_reflns_threshold_expression >2sigma(I)
_cod_data_source_file cg200934r_si_001.cif
_cod_data_source_block 2,6anthr
_cod_original_sg_symbol_Hall -P1
_cod_original_sg_symbol_H-M P-1
_cod_database_code 4501230

loop_
_symmetry_equiv_pos_as_xyz
'x, y, z'
'-x, -y, -z'

loop_
_atom_site_label
_atom_site_type_symbol
_atom_site_fract_x
_atom_site_fract_y
_atom_site_fract_z
_atom_site_U_iso_or_equiv
_atom_site_adp_type
_atom_site_occupancy
_atom_site_symmetry_multiplicity
_atom_site_calc_flag
_atom_site_refinement_flags
_atom_site_disorder_assembly
_atom_site_disorder_group
I1 I 0.94784(7) 0.07473(4) 0.77750(3) 0.02269(14) Uani 1 1 d . A .
I2 I 0.53193(6) 0.21753(4) 0.71104(3) 0.01960(13) Uani 1 1 d . . .
S1 S 0.8750(2) 0.12034(13) 0.94456(11) 0.0171(4) Uani 1 1 d . A .
S2 S 0.5565(2) 0.23443(13) 0.89121(11) 0.0165(4) Uani 1 1 d . A .
S3 S 0.5432(2) 0.28301(13) 1.05471(12) 0.0186(4) Uani 1 1 d . . .
S4 S 0.4837(3) 0.32862(17) 1.20180(16) 0.0330(6) Uani 1 1 d . . .
S5 S 0.8581(3) 0.18684(17) 1.27422(14) 0.0315(5) Uani 1 1 d . . .
S6 S 0.8579(2) 0.16668(13) 1.11216(11) 0.0189(4) Uani 1 1 d . . .
C1 C 0.7132(10) 0.1919(5) 0.9656(5) 0.0185(16) Uani 1 1 d . . .
C2 C 0.7993(10) 0.1361(5) 0.8471(5) 0.0183(16) Uani 1 1 d . . .
C3 C 0.6529(9) 0.1881(5) 0.8224(4) 0.0163(15) Uani 1 1 d . A .
C4 C 0.7068(9) 0.2114(5) 1.0361(4) 0.0138(14) Uani 1 1 d . A .
C5 C 0.6126(10) 0.2699(6) 1.1518(5) 0.0200(17) Uani 1 1 d . A .
C6 C 0.609(3) 0.2934(15) 1.3022(10) 0.022(6) Uani 0.46(3) 1 d P A 1
H6A H 0.6865 0.3332 1.2941 0.026 Uiso 0.46(3) 1 calc PR A 1
H6B H 0.5347 0.3025 1.3438 0.026 Uiso 0.46(3) 1 calc PR A 1
C7 C 0.705(3) 0.2020(16) 1.3372(12) 0.026(6) Uani 0.46(3) 1 d P A 1
H7A H 0.6322 0.1602 1.3434 0.031 Uiso 0.46(3) 1 calc PR A 1
H7B H 0.7497 0.1927 1.3909 0.031 Uiso 0.46(3) 1 calc PR A 1
C66 C 0.525(2) 0.2704(12) 1.3007(9) 0.022(4) Uani 0.54(3) 1 d P A 2
H66A H 0.4596 0.2992 1.3341 0.026 Uiso 0.54(3) 1 calc PR A 2
H66B H 0.4951 0.2133 1.3129 0.026 Uiso 0.54(3) 1 calc PR A 2
C77 C 0.704(2) 0.2594(17) 1.3225(10) 0.026(6) Uani 0.54(3) 1 d P A 2
H77A H 0.7171 0.2342 1.3817 0.031 Uiso 0.54(3) 1 calc PR A 2
H77B H 0.7342 0.3168 1.3057 0.031 Uiso 0.54(3) 1 calc PR A 2
C8 C 0.7590(10) 0.2161(5) 1.1789(5) 0.0212(17) Uani 1 1 d . A .
I1A I 0.07500(6) 0.37742(3) 0.29449(3) 0.01696(12) Uani 1 1 d . B .
I2A I -0.34099(6) 0.52898(4) 0.22203(3) 0.02026(13) Uani 1 1 d . . .
S1A S 0.0533(2) 0.36508(13) 0.11384(11) 0.0152(4) Uani 1 1 d . B .
S2A S -0.2639(2) 0.48079(12) 0.05828(11) 0.0147(4) Uani 1 1 d . B .
S3A S -0.2398(2) 0.43602(13) -0.11125(11) 0.0149(4) Uani 1 1 d . . .
S4A S -0.2436(2) 0.40706(14) -0.26932(11) 0.0188(4) Uani 1 1 d . . .
S5A S 0.1315(2) 0.26807(13) -0.19684(12) 0.0178(4) Uani 1 1 d . . .
S6A S 0.0756(2) 0.31992(13) -0.05091(11) 0.0167(4) Uani 1 1 d . . .
C1A C -0.1023(9) 0.4098(5) 0.0377(4) 0.0116(14) Uani 1 1 d . . .
C2A C -0.0475(9) 0.4116(5) 0.1826(4) 0.0140(15) Uani 1 1 d . . .
C3A C -0.1921(9) 0.4633(5) 0.1569(4) 0.0155(15) Uani 1 1 d . B .
C4A C -0.0903(9) 0.3901(5) -0.0325(4) 0.0125(14) Uani 1 1 d . B .
C5A C -0.1413(9) 0.3811(5) -0.1750(4) 0.0151(15) Uani 1 1 d . B .
C6A C -0.1068(11) 0.3435(7) -0.3189(6) 0.022(3) Uani 0.86(2) 1 d P B 1
H6A1 H -0.1328 0.2851 -0.3013 0.027 Uiso 0.86(2) 1 calc PR B 1
H6A2 H -0.1271 0.3693 -0.3777 0.027 Uiso 0.86(2) 1 calc PR B 1
C7A C 0.0729(13) 0.3369(8) -0.3014(6) 0.026(3) Uani 0.86(2) 1 d P B 1
H7A1 H 0.0966 0.3948 -0.3109 0.031 Uiso 0.86(2) 1 calc PR B 1
H7A2 H 0.1374 0.3133 -0.3388 0.031 Uiso 0.86(2) 1 calc PR B 1
C6AB C -0.049(8) 0.397(4) -0.331(4) 0.023(17) Uiso 0.14(2) 1 d P B 2
H6A3 H -0.0764 0.4192 -0.3891 0.028 Uiso 0.14(2) 1 calc PR B 2
H6A4 H 0.0267 0.4310 -0.3206 0.028 Uiso 0.14(2) 1 calc PR B 2
C7AB C 0.023(8) 0.306(4) -0.305(3) 0.014(14) Uiso 0.14(2) 1 d P B 2
H7A3 H 0.1029 0.2968 -0.3446 0.017 Uiso 0.14(2) 1 calc PR B 2
H7A4 H -0.0610 0.2716 -0.3026 0.017 Uiso 0.14(2) 1 calc PR B 2
C8A C 0.0033(9) 0.3275(5) -0.1462(5) 0.0151(15) Uani 1 1 d . B .
S1C S 1.3479(2) 0.24723(14) 0.50196(11) 0.0205(4) Uani 1 1 d . . .
O1C O 1.3302(7) 0.2665(4) 0.5781(3) 0.0283(14) Uani 1 1 d . . .
O2C O 1.5044(7) 0.1975(4) 0.4945(4) 0.0288(14) Uani 1 1 d . . .
O3C O 1.2974(8) 0.3257(4) 0.4313(3) 0.0301(14) Uani 1 1 d . . .
C1C C 1.1995(9) 0.1798(6) 0.5072(5) 0.0227(18) Uani 1 1 d . . .
C2C C 1.2422(10) 0.1041(6) 0.4933(5) 0.0251(19) Uani 1 1 d . . .
H2C H 1.3499 0.0865 0.4811 0.030 Uiso 1 1 calc R . .
C3C C 1.1204(10) 0.0505(6) 0.4974(5) 0.0268(19) Uani 1 1 d . . .
C4C C 0.9567(11) 0.0788(6) 0.5149(6) 0.030(2) Uani 1 1 d . . .
C5C C 0.9176(11) 0.1613(7) 0.5282(5) 0.031(2) Uani 1 1 d . . .
H5C H 0.8106 0.1807 0.5400 0.037 Uiso 1 1 calc R . .
C6C C 1.0344(10) 0.2112(6) 0.5239(5) 0.0238(18) Uani 1 1 d . . .
H6C H 1.0075 0.2646 0.5316 0.029 Uiso 1 1 calc R . .
C7C C 0.8378(11) 0.0290(6) 0.5170(5) 0.029(2) Uani 1 1 d . . .
H7C H 0.7301 0.0481 0.5280 0.034 Uiso 1 1 calc R . .
I1B I 0.35072(14) 0.01839(9) 0.69625(10) 0.0189(4) Uani 0.496(3) 1 d P C 1
I2B I 0.74733(16) -0.13177(9) 0.77431(10) 0.0180(4) Uani 0.496(3) 1 d P C 1
S3B S 0.3630(6) -0.0054(4) 0.7383(4) 0.0233(10) Uani 0.504(3) 1 d P C 2
S4B S 0.7277(6) -0.1413(4) 0.8126(4) 0.0218(11) Uani 0.504(3) 1 d P C 2
C4B C 0.546(3) -0.0152(13) 0.6795(11) 0.045(6) Uani 0.504(3) 1 d P C 2
H4B1 H 0.5090 -0.0108 0.6256 0.054 Uiso 0.504(3) 1 calc PR C 2
H4B2 H 0.5936 0.0364 0.6718 0.054 Uiso 0.504(3) 1 calc PR C 2
C5B C 0.673(3) -0.085(2) 0.7035(14) 0.081(11) Uani 0.504(3) 1 d P C 2
H5B1 H 0.7698 -0.0651 0.6761 0.097 Uiso 0.504(3) 1 calc PR C 2
H5B2 H 0.6473 -0.1283 0.6821 0.097 Uiso 0.504(3) 1 calc PR C 2
S1B S 0.6743(3) -0.08027(15) 0.94601(13) 0.0271(5) Uani 1 1 d . . .
S2B S 0.3558(3) 0.03483(14) 0.88625(13) 0.0254(5) Uani 1 1 d . C .
C1B C 0.5061(10) -0.0094(5) 0.9657(5) 0.0245(18) Uani 1 1 d . . .
C2B C 0.4545(10) -0.0194(6) 0.8236(6) 0.0248(19) Uani 1 1 d . . .
C3B C 0.6021(10) -0.0708(6) 0.8494(6) 0.028(2) Uani 1 1 d . C .

loop_
_atom_site_aniso_label
_atom_site_aniso_U_11
_atom_site_aniso_U_22
_atom_site_aniso_U_33
_atom_site_aniso_U_23
_atom_site_aniso_U_13
_atom_site_aniso_U_12
I1 0.0233(3) 0.0244(3) 0.0229(3) -0.0135(2) 0.0019(2) 0.0002(2)
I2 0.0171(3) 0.0275(3) 0.0155(2) -0.0091(2) -0.00204(19) -0.0035(2)
S1 0.0148(9) 0.0187(10) 0.0159(9) -0.0060(8) -0.0019(7) 0.0031(8)
S2 0.0136(9) 0.0205(10) 0.0145(9) -0.0064(8) -0.0017(7) 0.0006(7)
S3 0.0147(9) 0.0220(10) 0.0183(9) -0.0085(8) 0.0020(7) 0.0020(8)
S4 0.0261(12) 0.0427(15) 0.0475(14) -0.0350(13) 0.0156(10) -0.0140(11)
S5 0.0416(14) 0.0389(14) 0.0224(11) -0.0154(10) -0.0010(9) -0.0183(11)
S6 0.0190(10) 0.0198(10) 0.0147(9) -0.0047(8) -0.0060(7) 0.0035(8)
C1 0.020(4) 0.021(4) 0.014(4) -0.005(3) -0.001(3) -0.006(3)
C2 0.024(4) 0.017(4) 0.016(4) -0.009(3) 0.001(3) 0.000(3)
C3 0.018(4) 0.014(4) 0.017(4) -0.005(3) -0.003(3) -0.004(3)
C4 0.013(4) 0.009(3) 0.015(3) 0.000(3) -0.002(3) 0.002(3)
C5 0.021(4) 0.025(4) 0.018(4) -0.012(3) 0.005(3) -0.007(3)
C6 0.028(16) 0.026(11) 0.005(8) 0.000(7) 0.000(8) 0.002(11)
C7 0.045(13) 0.011(12) 0.022(10) -0.008(8) 0.009(8) -0.002(9)
C66 0.021(10) 0.031(10) 0.019(8) -0.010(7) 0.008(6) -0.018(8)
C77 0.013(9) 0.053(19) 0.014(8) -0.013(10) 0.003(7) -0.010(10)
C8 0.029(4) 0.021(4) 0.020(4) -0.013(3) -0.004(3) -0.009(4)
I1A 0.0169(3) 0.0212(3) 0.0121(2) -0.00475(19) -0.00209(18) -0.0033(2)
I2A 0.0166(3) 0.0241(3) 0.0244(3) -0.0153(2) 0.00213(19) -0.0007(2)
S1A 0.0117(9) 0.0192(10) 0.0134(8) -0.0062(7) -0.0021(7) 0.0022(7)
S2A 0.0125(9) 0.0158(9) 0.0135(8) -0.0045(7) -0.0016(7) 0.0023(7)
S3A 0.0127(9) 0.0191(10) 0.0122(8) -0.0066(7) -0.0021(7) 0.0019(7)
S4A 0.0167(9) 0.0297(11) 0.0137(9) -0.0126(8) 0.0003(7) -0.0030(8)
S5A 0.0148(9) 0.0229(10) 0.0184(9) -0.0128(8) 0.0031(7) 0.0010(8)
S6A 0.0140(9) 0.0192(10) 0.0164(9) -0.0071(8) -0.0009(7) 0.0010(7)
C1A 0.012(3) 0.012(4) 0.006(3) 0.001(3) -0.003(2) 0.003(3)
C2A 0.011(3) 0.020(4) 0.009(3) -0.003(3) 0.002(3) -0.003(3)
C3A 0.019(4) 0.020(4) 0.011(3) -0.008(3) 0.002(3) -0.006(3)
C4A 0.012(3) 0.015(4) 0.008(3) -0.003(3) -0.002(3) 0.001(3)
C5A 0.014(4) 0.020(4) 0.013(3) -0.007(3) 0.003(3) -0.005(3)
C6A 0.015(5) 0.031(6) 0.025(5) -0.017(4) -0.001(4) 0.004(4)
C7A 0.013(5) 0.042(7) 0.025(5) -0.020(5) 0.004(4) 0.005(5)
C8A 0.009(3) 0.016(4) 0.022(4) -0.010(3) 0.003(3) -0.001(3)
S1C 0.0179(10) 0.0313(12) 0.0129(9) -0.0081(8) -0.0029(7) -0.0041(8)
O1C 0.024(3) 0.046(4) 0.021(3) -0.020(3) -0.003(2) -0.003(3)
O2C 0.017(3) 0.046(4) 0.026(3) -0.016(3) 0.000(2) -0.004(3)
O3C 0.031(3) 0.038(4) 0.019(3) -0.004(3) -0.009(2) -0.011(3)
C1C 0.016(4) 0.038(5) 0.017(4) -0.012(4) -0.002(3) -0.008(4)
C2C 0.020(4) 0.039(5) 0.018(4) -0.012(4) 0.001(3) -0.005(4)
C3C 0.018(4) 0.033(5) 0.029(5) -0.010(4) 0.003(3) -0.004(4)
C4C 0.021(4) 0.038(6) 0.036(5) -0.020(4) 0.004(4) -0.006(4)
C5C 0.018(4) 0.046(6) 0.034(5) -0.024(5) 0.002(4) 0.000(4)
C6C 0.029(5) 0.023(5) 0.021(4) -0.010(3) 0.002(3) -0.005(4)
C7C 0.016(4) 0.034(5) 0.035(5) -0.015(4) 0.005(3) 0.000(4)
I1B 0.0180(6) 0.0252(7) 0.0142(7) -0.0090(6) -0.0022(5) -0.0004(5)
I2B 0.0164(6) 0.0193(6) 0.0199(8) -0.0105(6) 0.0009(5) 0.0006(4)
S3B 0.015(2) 0.036(3) 0.022(3) -0.014(2) -0.001(2) -0.0041(19)
S4B 0.023(2) 0.021(2) 0.022(3) -0.011(2) 0.006(2) -0.0011(18)
C4B 0.057(14) 0.036(12) 0.021(9) -0.005(8) 0.014(9) 0.036(10)
C5B 0.027(12) 0.19(4) 0.037(13) -0.062(18) 0.000(10) 0.013(16)
S1B 0.0219(11) 0.0223(11) 0.0266(11) -0.0011(9) 0.0079(8) 0.0070(9)
S2B 0.0207(11) 0.0203(11) 0.0257(11) -0.0016(9) 0.0076(8) 0.0071(9)
C1B 0.016(4) 0.014(4) 0.037(5) -0.005(4) 0.008(3) 0.005(3)
C2B 0.010(4) 0.025(5) 0.048(5) -0.023(4) 0.005(3) -0.007(3)
C3B 0.018(4) 0.030(5) 0.046(5) -0.025(4) 0.011(4) -0.013(4)

loop_
_atom_type_symbol
_atom_type_description
_atom_type_scat_dispersion_real
_atom_type_scat_dispersion_imag
_atom_type_scat_source
C C 0.0033 0.0016 'International Tables Vol C Tables 4.2.6.8 and 6.1.1.4'
H H 0.0000 0.0000 'International Tables Vol C Tables 4.2.6.8 and 6.1.1.4'
O O 0.0106 0.0060 'International Tables Vol C Tables 4.2.6.8 and 6.1.1.4'
I I -0.4742 1.8119 'International Tables Vol C Tables 4.2.6.8 and 6.1.1.4'
S S 0.1246 0.1234 'International Tables Vol C Tables 4.2.6.8 and 6.1.1.4'

loop_
_geom_angle_atom_site_label_1
_geom_angle_atom_site_label_2
_geom_angle_atom_site_label_3
_geom_angle
_geom_angle_site_symmetry_1
_geom_angle_site_symmetry_3
C2 S1 C1 94.6(4) . .
C3 S2 C1 95.9(4) . .
C5 S3 C4 95.1(4) . .
C66 S4 C5 103.1(7) . .
C66 S4 C6 26.5(7) . .
C5 S4 C6 98.6(7) . .
C7 S5 C8 103.8(8) . .
C7 S5 C77 27.0(8) . .
C8 S5 C77 98.9(6) . .
C4 S6 C8 95.2(4) . .
C4 C1 S2 122.1(6) . .
C4 C1 S1 123.0(6) . .
S2 C1 S1 114.9(4) . .
C3 C2 S1 118.0(6) . .
C3 C2 I1 125.5(6) . .
S1 C2 I1 116.4(4) . .
C2 C3 S2 116.3(6) . .
C2 C3 I2 126.6(6) . .
S2 C3 I2 117.1(4) . .
C1 C4 S6 122.7(6) . .
C1 C4 S3 121.5(6) . .
S6 C4 S3 115.8(4) . .
C8 C5 S4 128.6(6) . .
C8 C5 S3 117.1(6) . .
S4 C5 S3 114.2(5) . .
C7 C6 S4 120.1(16) . .
C7 C6 H6A 107.3 . .
S4 C6 H6A 107.3 . .
C7 C6 H6B 107.3 . .
S4 C6 H6B 107.3 . .
H6A C6 H6B 106.9 . .
C6 C7 S5 110.0(17) . .
C6 C7 H7A 109.7 . .
S5 C7 H7A 109.7 . .
C6 C7 H7B 109.7 . .
S5 C7 H7B 109.7 . .
H7A C7 H7B 108.2 . .
C77 C66 S4 112.0(14) . .
C77 C66 H66A 109.2 . .
S4 C66 H66A 109.2 . .
C77 C66 H66B 109.2 . .
S4 C66 H66B 109.2 . .
H66A C66 H66B 107.9 . .
C66 C77 S5 116.3(13) . .
C66 C77 H77A 108.2 . .
S5 C77 H77A 108.2 . .
C66 C77 H77B 108.2 . .
S5 C77 H77B 108.2 . .
H77A C77 H77B 107.4 . .
C5 C8 S6 116.7(6) . .
C5 C8 S5 128.2(6) . .
S6 C8 S5 115.1(5) . .
C2A S1A C1A 95.2(3) . .
C1A S2A C3A 94.8(3) . .
C4A S3A C5A 94.9(3) . .
C5A S4A C6A 102.1(4) . .
C5A S4A C6AB 95.6(18) . .
C6A S4A C6AB 32.2(19) . .
C8A S5A C7A 98.5(4) . .
C8A S5A C7AB 102.7(18) . .
C7A S5A C7AB 21.8(19) . .
C4A S6A C8A 95.5(3) . .
C4A C1A S2A 124.3(5) . .
C4A C1A S1A 120.7(6) . .
S2A C1A S1A 115.0(4) . .
C3A C2A S1A 116.4(5) . .
C3A C2A I1A 128.8(5) . .
S1A C2A I1A 114.8(4) . .
C2A C3A S2A 118.4(5) . .
C2A C3A I2A 126.3(5) . .
S2A C3A I2A 115.3(4) . .
C1A C4A S6A 122.5(5) . .
C1A C4A S3A 122.0(6) . .
S6A C4A S3A 115.5(4) . .
C8A C5A S4A 129.3(6) . .
C8A C5A S3A 116.5(5) . .
S4A C5A S3A 114.2(4) . .
C7A C6A S4A 114.5(7) . .
C7A C6A H6A1 108.6 . .
S4A C6A H6A1 108.6 . .
C7A C6A H6A2 108.6 . .
S4A C6A H6A2 108.6 . .
H6A1 C6A H6A2 107.6 . .
C6A C7A S5A 111.8(8) . .
C6A C7A H7A1 109.3 . .
S5A C7A H7A1 109.3 . .
C6A C7A H7A2 109.3 . .
S5A C7A H7A2 109.3 . .
H7A1 C7A H7A2 107.9 . .
C7AB C6AB S4A 108(4) . .
C7AB C6AB H6A3 110.2 . .
S4A C6AB H6A3 110.2 . .
C7AB C6AB H6A4 110.2 . .
S4A C6AB H6A4 110.2 . .
H6A3 C6AB H6A4 108.5 . .
C6AB C7AB S5A 111(5) . .
C6AB C7AB H7A3 109.4 . .
S5A C7AB H7A3 109.4 . .
C6AB C7AB H7A4 109.4 . .
S5A C7AB H7A4 109.4 . .
H7A3 C7AB H7A4 108.0 . .
C5A C8A S6A 117.6(5) . .
C5A C8A S5A 126.9(6) . .
S6A C8A S5A 115.5(4) . .
O2C S1C O3C 114.5(4) . .
O2C S1C O1C 114.2(3) . .
O3C S1C O1C 110.8(4) . .
O2C S1C C1C 106.5(4) . .
O3C S1C C1C 105.1(4) . .
O1C S1C C1C 104.7(4) . .
C2C C1C C6C 122.3(8) . .
C2C C1C S1C 120.4(6) . .
C6C C1C S1C 117.3(6) . .
C1C C2C C3C 119.7(8) . .
C1C C2C H2C 120.2 . .
C3C C2C H2C 120.2 . .
C7C C3C C4C 119.7(8) 2_756 .
C7C C3C C2C 120.7(8) 2_756 .
C4C C3C C2C 119.5(8) . .
C7C C4C C3C 120.1(8) . .
C7C C4C C5C 121.6(8) . .
C3C C4C C5C 118.3(8) . .
C6C C5C C4C 121.3(8) . .
C6C C5C H5C 119.3 . .
C4C C5C H5C 119.3 . .
C5C C6C C1C 118.8(8) . .
C5C C6C H6C 120.6 . .
C1C C6C H6C 120.6 . .
C4C C7C C3C 120.2(8) . 2_756
C4C C7C H7C 119.9 . .
C3C C7C H7C 119.9 2_756 .
C2B S3B C4B 97.0(8) . .
C3B S4B C5B 97.5(10) . .
C5B C4B S3B 123.9(17) . .
C5B C4B H4B1 106.4 . .
S3B C4B H4B1 106.4 . .
C5B C4B H4B2 106.4 . .
S3B C4B H4B2 106.4 . .
H4B1 C4B H4B2 106.4 . .
C4B C5B S4B 120.3(15) . .
C4B C5B H5B1 107.2 . .
S4B C5B H5B1 107.2 . .
C4B C5B H5B2 107.2 . .
S4B C5B H5B2 107.2 . .
H5B1 C5B H5B2 106.9 . .
C3B S1B C1B 95.6(4) . .
C2B S2B C1B 95.3(4) . .
C1B C1B S2B 122.8(9) 2_657 .
C1B C1B S1B 123.0(9) 2_657 .
S2B C1B S1B 114.2(5) . .
C3B C2B S3B 124.2(7) . .
C3B C2B S2B 118.3(7) . .
S3B C2B S2B 117.5(5) . .
C3B C2B I1B 123.6(6) . .
S3B C2B I1B 9.6(2) . .
S2B C2B I1B 117.3(4) . .
C2B C3B S4B 133.1(7) . .
C2B C3B S1B 116.6(6) . .
S4B C3B S1B 109.8(6) . .
C2B C3B I2B 122.4(7) . .
S4B C3B I2B 14.7(2) . .
S1B C3B I2B 121.0(5) . .

loop_
_geom_bond_atom_site_label_1
_geom_bond_atom_site_label_2
_geom_bond_distance
_geom_bond_site_symmetry_2
I1 C2 2.079(7) .
I2 C3 2.075(7) .
S1 C2 1.746(8) .
S1 C1 1.747(8) .
S2 C3 1.736(8) .
S2 C1 1.741(8) .
S3 C5 1.733(8) .
S3 C4 1.740(8) .
S4 C66 1.668(15) .
S4 C5 1.733(8) .
S4 C6 1.92(2) .
S5 C7 1.690(19) .
S5 C8 1.750(8) .
S5 C77 1.97(2) .
S6 C4 1.728(7) .
S6 C8 1.744(8) .
C1 C4 1.370(10) .
C2 C3 1.349(11) .
C5 C8 1.365(12) .
C6 C7 1.51(3) .
C6 H6A 0.9700 .
C6 H6B 0.9700 .
C7 H7A 0.9700 .
C7 H7B 0.9700 .
C66 C77 1.51(2) .
C66 H66A 0.9700 .
C66 H66B 0.9700 .
C77 H77A 0.9700 .
C77 H77B 0.9700 .
I1A C2A 2.078(7) .
I2A C3A 2.068(7) .
S1A C2A 1.750(7) .
S1A C1A 1.755(7) .
S2A C1A 1.738(7) .
S2A C3A 1.746(7) .
S3A C4A 1.751(7) .
S3A C5A 1.761(7) .
S4A C5A 1.754(7) .
S4A C6A 1.812(9) .
S4A C6AB 1.91(6) .
S5A C8A 1.744(7) .
S5A C7A 1.810(10) .
S5A C7AB 1.96(6) .
S6A C4A 1.737(7) .
S6A C8A 1.738(7) .
C1A C4A 1.364(10) .
C2A C3A 1.338(11) .
C5A C8A 1.359(10) .
C6A C7A 1.510(15) .
C6A H6A1 0.9700 .
C6A H6A2 0.9700 .
C7A H7A1 0.9700 .
C7A H7A2 0.9700 .
C6AB C7AB 1.44(9) .
C6AB H6A3 0.9700 .
C6AB H6A4 0.9700 .
C7AB H7A3 0.9700 .
C7AB H7A4 0.9700 .
S1C O2C 1.439(6) .
S1C O3C 1.456(6) .
S1C O1C 1.462(6) .
S1C C1C 1.781(8) .
C1C C2C 1.346(12) .
C1C C6C 1.433(11) .
C2C C3C 1.442(12) .
C2C H2C 0.9300 .
C3C C7C 1.411(12) 2_756
C3C C4C 1.414(12) .
C4C C7C 1.384(12) .
C4C C5C 1.446(13) .
C5C C6C 1.363(12) .
C5C H5C 0.9300 .
C6C H6C 0.9300 .
C7C C3C 1.411(12) 2_756
C7C H7C 0.9300 .
I1B C2B 2.242(9) .
I2B C3B 2.133(8) .
S3B C2B 1.616(11) .
S3B C4B 1.812(19) .
S4B C3B 1.704(10) .
S4B C5B 1.83(2) .
C4B C5B 1.38(3) .
C4B H4B1 0.9700 .
C4B H4B2 0.9700 .
C5B H5B1 0.9700 .
C5B H5B2 0.9700 .
S1B C3B 1.751(9) .
S1B C1B 1.766(8) .
S2B C2B 1.738(8) .
S2B C1B 1.762(9) .
C1B C1B 1.330(17) 2_657
C2B C3B 1.356(12) .

loop_
_geom_torsion_atom_site_label_1
_geom_torsion_atom_site_label_2
_geom_torsion_atom_site_label_3
_geom_torsion_atom_site_label_4
_geom_torsion
_geom_torsion_site_symmetry_1
_geom_torsion_site_symmetry_4
C3 S2 C1 C4 176.9(7) . .
C3 S2 C1 S1 -5.0(5) . .
C2 S1 C1 C4 -176.7(7) . .
C2 S1 C1 S2 5.1(5) . .
C1 S1 C2 C3 -3.4(7) . .
C1 S1 C2 I1 175.1(4) . .
S1 C2 C3 S2 0.5(9) . .
I1 C2 C3 S2 -177.8(4) . .
S1 C2 C3 I2 -179.3(4) . .
I1 C2 C3 I2 2.4(11) . .
C1 S2 C3 C2 2.7(7) . .
C1 S2 C3 I2 -177.5(4) . .
S2 C1 C4 S6 177.6(4) . .
S1 C1 C4 S6 -0.4(10) . .
S2 C1 C4 S3 -1.9(10) . .
S1 C1 C4 S3 -180.0(4) . .
C8 S6 C4 C1 -176.9(7) . .
C8 S6 C4 S3 2.7(5) . .
C5 S3 C4 C1 176.8(7) . .
C5 S3 C4 S6 -2.8(5) . .
C66 S4 C5 C8 -26.9(11) . .
C6 S4 C5 C8 -0.4(12) . .
C66 S4 C5 S3 153.3(8) . .
C6 S4 C5 S3 179.9(9) . .
C4 S3 C5 C8 1.8(7) . .
C4 S3 C5 S4 -178.4(5) . .
C66 S4 C6 C7 67(3) . .
C5 S4 C6 C7 -35(2) . .
S4 C6 C7 S5 66(3) . .
C8 S5 C7 C6 -54(2) . .
C77 S5 C7 C6 28.5(17) . .
C5 S4 C66 C77 57.7(16) . .
C6 S4 C66 C77 -25.2(19) . .
S4 C66 C77 S5 -68(2) . .
C7 S5 C77 C66 -67(2) . .
C8 S5 C77 C66 35.7(16) . .
S4 C5 C8 S6 -180.0(5) . .
S3 C5 C8 S6 -0.3(9) . .
S4 C5 C8 S5 2.5(13) . .
S3 C5 C8 S5 -177.8(5) . .
C4 S6 C8 C5 -1.5(7) . .
C4 S6 C8 S5 176.4(5) . .
C7 S5 C8 C5 23.7(13) . .
C77 S5 C8 C5 -3.4(11) . .
C7 S5 C8 S6 -153.9(10) . .
C77 S5 C8 S6 179.1(7) . .
C3A S2A C1A C4A 176.5(7) . .
C3A S2A C1A S1A -5.1(5) . .
C2A S1A C1A C4A -176.8(7) . .
C2A S1A C1A S2A 4.7(5) . .
C1A S1A C2A C3A -2.2(7) . .
C1A S1A C2A I1A 177.3(4) . .
S1A C2A C3A S2A -1.0(9) . .
I1A C2A C3A S2A 179.5(4) . .
S1A C2A C3A I2A -179.4(4) . .
I1A C2A C3A I2A 1.1(11) . .
C1A S2A C3A C2A 3.7(7) . .
C1A S2A C3A I2A -177.7(4) . .
S2A C1A C4A S6A 178.9(4) . .
S1A C1A C4A S6A 0.6(10) . .
S2A C1A C4A S3A 0.4(10) . .
S1A C1A C4A S3A -178.0(4) . .
C8A S6A C4A C1A 179.5(7) . .
C8A S6A C4A S3A -1.8(5) . .
C5A S3A C4A C1A -179.8(7) . .
C5A S3A C4A S6A 1.5(5) . .
C6A S4A C5A C8A 0.2(9) . .
C6AB S4A C5A C8A -32(2) . .
C6A S4A C5A S3A 178.0(5) . .
C6AB S4A C5A S3A 146(2) . .
C4A S3A C5A C8A -0.5(7) . .
C4A S3A C5A S4A -178.6(4) . .
C5A S4A C6A C7A -36.1(9) . .
C6AB S4A C6A C7A 45(3) . .
S4A C6A C7A S5A 71.3(10) . .
C8A S5A C7A C6A -60.7(9) . .
C7AB S5A C7A C6A 42(5) . .
C5A S4A C6AB C7AB 70(4) . .
C6A S4A C6AB C7AB -34(4) . .
S4A C6AB C7AB S5A -75(5) . .
C8A S5A C7AB C6AB 36(5) . .
C7A S5A C7AB C6AB -45(5) . .
S4A C5A C8A S6A 177.1(5) . .
S3A C5A C8A S6A -0.7(9) . .
S4A C5A C8A S5A 0.3(12) . .
S3A C5A C8A S5A -177.5(4) . .
C4A S6A C8A C5A 1.5(7) . .
C4A S6A C8A S5A 178.6(4) . .
C7A S5A C8A C5A 26.2(9) . .
C7AB S5A C8A C5A 4(2) . .
C7A S5A C8A S6A -150.7(6) . .
C7AB S5A C8A S6A -172(2) . .
O2C S1C C1C C2C -8.7(8) . .
O3C S1C C1C C2C 113.2(7) . .
O1C S1C C1C C2C -130.0(7) . .
O2C S1C C1C C6C 173.4(6) . .
O3C S1C C1C C6C -64.8(7) . .
O1C S1C C1C C6C 52.1(7) . .
C6C C1C C2C C3C -1.9(12) . .
S1C C1C C2C C3C -179.7(6) . .
C1C C2C C3C C7C 179.9(8) . 2_756
C1C C2C C3C C4C 0.9(12) . .
C7C C3C C4C C7C -0.6(15) 2_756 .
C2C C3C C4C C7C 178.4(8) . .
C7C C3C C4C C5C -179.1(8) 2_756 .
C2C C3C C4C C5C -0.1(13) . .
C7C C4C C5C C6C -178.2(9) . .
C3C C4C C5C C6C 0.2(14) . .
C4C C5C C6C C1C -1.1(13) . .
C2C C1C C6C C5C 2.0(12) . .
S1C C1C C6C C5C 179.9(7) . .
C3C C4C C7C C3C 0.6(15) . 2_756
C5C C4C C7C C3C 179.0(9) . 2_756
C2B S3B C4B C5B 54(2) . .
S3B C4B C5B S4B -34(4) . .
C3B S4B C5B C4B -7(3) . .
C2B S2B C1B C1B -179.2(11) . 2_657
C2B S2B C1B S1B 1.0(5) . .
C3B S1B C1B C1B -179.9(11) . 2_657
C3B S1B C1B S2B -0.1(5) . .
C4B S3B C2B C3B -32.5(11) . .
C4B S3B C2B S2B 147.9(8) . .
C4B S3B C2B I1B 56.6(13) . .
C1B S2B C2B C3B -2.0(8) . .
C1B S2B C2B S3B 177.5(6) . .
C1B S2B C2B I1B -171.7(4) . .
S3B C2B C3B S4B -6.5(14) . .
S2B C2B C3B S4B 173.0(6) . .
I1B C2B C3B S4B -18.0(13) . .
S3B C2B C3B S1B -177.2(6) . .
S2B C2B C3B S1B 2.3(10) . .
I1B C2B C3B S1B 171.3(4) . .
S3B C2B C3B I2B 6.3(12) . .
S2B C2B C3B I2B -174.2(4) . .
I1B C2B C3B I2B -5.2(10) . .
C5B S4B C3B C2B 30.8(14) . .
C5B S4B C3B S1B -158.1(11) . .
C5B S4B C3B I2B -16.7(12) . .
C1B S1B C3B C2B -1.3(8) . .
C1B S1B C3B S4B -174.1(5) . .
C1B S1B C3B I2B 175.3(5) . .

loop_
_platon_squeeze_void_nr
_platon_squeeze_void_average_x
_platon_squeeze_void_average_y
_platon_squeeze_void_average_z
_platon_squeeze_void_volume
_platon_squeeze_void_count_electrons
1 -0.098 0.500 0.500 195.4 119.7
